data_2227518
loop_
_publ_author_name
'Ather, Abdul Qayyum'
'Tahir, M. Nawaz'
'Khan, Misbahul Ain'
'Athar, Muhammad Makshoof'

_publ_section_title
;
 3-[(2<i>E</i>)-2-(Butan-2-ylidene)hydrazinyl]-6-chloropyridazine
;
_journal_coeditor_code HB5623
_journal_issue 10
_journal_name_full 'Acta Crystallographica Section E'
_journal_page_first o2499
_journal_paper_doi 10.1107/S160053681003504X
_journal_volume 66
_journal_year 2010
_chemical_formula_iupac 'C8 H11 Cl N4'
_chemical_formula_moiety 'C8 H11 Cl N4'
_chemical_formula_sum 'C8 H11 Cl N4'
_chemical_formula_weight 198.66
_chemical_name_systematic
;
3-[(2<i>E</i>)-2-(Butan-2-ylidene)hydrazinyl]-6-chloropyridazine
;
_space_group_IT_number 2
_symmetry_cell_setting triclinic
_symmetry_space_group_name_Hall '-P 1'
_symmetry_space_group_name_H-M 'P -1'
_atom_sites_solution_hydrogens geom
_atom_sites_solution_primary direct
_atom_sites_solution_secondary difmap
_audit_creation_method SHELXL-97
_cell_angle_alpha 113.8580(10)
_cell_angle_beta 91.370(2)
_cell_angle_gamma 104.880(2)
_cell_formula_units_Z 4
_cell_length_a 8.0623(4)
_cell_length_b 11.6768(5)
_cell_length_c 12.1314(5)
_cell_measurement_reflns_used 2652
_cell_measurement_temperature 296(2)
_cell_measurement_theta_max 25.25
_cell_measurement_theta_min 2.07
_cell_volume 998.85(8)
_computing_cell_refinement 'SAINT (Bruker, 2009)'
_computing_data_collection 'APEX2 (Bruker, 2009)'
_computing_data_reduction 'SAINT (Bruker, 2009)'
_computing_molecular_graphics 'ORTEP-3 for Windows (Farrugia, 1997) and PLATON (Spek, 2009)'
_computing_publication_material 'WinGX (Farrugia, 1999) and PLATON (Spek, 2009)'
_computing_structure_refinement 'SHELXL97 (Sheldrick, 2008)'
_computing_structure_solution 'SHELXS97 (Sheldrick, 2008)'
_diffrn_ambient_temperature 296(2)
_diffrn_detector_area_resol_mean 8.10
_diffrn_measured_fraction_theta_full 0.991
_diffrn_measured_fraction_theta_max 0.991
_diffrn_measurement_device_type 'Bruker Kappa APEXII CCD'
_diffrn_measurement_method \w
_diffrn_radiation_monochromator graphite
_diffrn_radiation_source 'fine-focus sealed tube'
_diffrn_radiation_type MoK\a
_diffrn_radiation_wavelength 0.71073
_diffrn_reflns_av_R_equivalents 0.0309
_diffrn_reflns_av_sigmaI/netI 0.0298
_diffrn_reflns_limit_h_max 9
_diffrn_reflns_limit_h_min -9
_diffrn_reflns_limit_k_max 13
_diffrn_reflns_limit_k_min -13
_diffrn_reflns_limit_l_max 11
_diffrn_reflns_limit_l_min -14
_diffrn_reflns_number 14983
_diffrn_reflns_theta_full 25.25
_diffrn_reflns_theta_max 25.25
_diffrn_reflns_theta_min 2.07
_diffrn_standards_number 0
_exptl_absorpt_coefficient_mu 0.342
_exptl_absorpt_correction_T_max 0.988
_exptl_absorpt_correction_T_min 0.982
_exptl_absorpt_correction_type multi-scan
_exptl_absorpt_process_details '(SADABS; Bruker, 2005)'
_exptl_crystal_colour colorless
_exptl_crystal_density_diffrn 1.321
_exptl_crystal_density_method 'not measured'
_exptl_crystal_description needle
_exptl_crystal_F_000 416
_exptl_crystal_size_max 0.25
_exptl_crystal_size_mid 0.15
_exptl_crystal_size_min 0.14
_refine_diff_density_max 0.154
_refine_diff_density_min -0.201
_refine_ls_goodness_of_fit_ref 1.050
_refine_ls_hydrogen_treatment constr
_refine_ls_matrix_type full
_refine_ls_number_parameters 239
_refine_ls_number_reflns 3585
_refine_ls_number_restraints 0
_refine_ls_restrained_S_all 1.050
_refine_ls_R_factor_all 0.0541
_refine_ls_R_factor_gt 0.0353
_refine_ls_shift/su_max 0.001
_refine_ls_shift/su_mean 0.000
_refine_ls_structure_factor_coef Fsqd
_refine_ls_weighting_details 'calc w=1/[\s^2^(Fo^2^)+(0.0426P)^2^+0.1867P] where P=(Fo^2^+2Fc^2^)/3'
_refine_ls_weighting_scheme calc
_refine_ls_wR_factor_gt 0.0880
_refine_ls_wR_factor_ref 0.0988
_reflns_number_gt 2652
_reflns_number_total 3585
_reflns_threshold_expression I>2\s(I)
_cod_data_source_file hb5623.cif
_cod_data_source_block I
_cod_database_code 2227518
_cod_database_fobs_code 2227518

loop_
_symmetry_equiv_pos_site_id
_symmetry_equiv_pos_as_xyz
1 x,y,z
2 -x,-y,-z

loop_
_atom_site_aniso_label
_atom_site_aniso_U_11
_atom_site_aniso_U_22
_atom_site_aniso_U_33
_atom_site_aniso_U_12
_atom_site_aniso_U_13
_atom_site_aniso_U_23
Cl1 0.1018(5) 0.0565(3) 0.0605(3) 0.0378(3) 0.0197(3) 0.0210(3)
N1 0.0617(10) 0.0490(9) 0.0437(8) 0.0192(8) 0.0131(7) 0.0235(7)
N2 0.0627(10) 0.0477(9) 0.0393(8) 0.0201(8) 0.0144(7) 0.0222(7)
N3 0.0670(10) 0.0479(9) 0.0362(7) 0.0190(8) 0.0112(7) 0.0219(7)
N4 0.0485(9) 0.0478(9) 0.0427(8) 0.0109(7) 0.0063(7) 0.0261(7)
C1 0.0480(11) 0.0428(10) 0.0437(10) 0.0106(8) 0.0075(8) 0.0173(8)
C2 0.0534(11) 0.0505(11) 0.0360(9) 0.0100(9) 0.0095(8) 0.0167(8)
C3 0.0521(11) 0.0494(11) 0.0367(9) 0.0091(9) 0.0078(8) 0.0230(8)
C4 0.0404(10) 0.0420(10) 0.0373(9) 0.0066(8) 0.0055(7) 0.0188(8)
C5 0.0414(10) 0.0454(11) 0.0467(10) 0.0070(8) 0.0060(8) 0.0228(9)
C6 0.0529(12) 0.0582(12) 0.0621(12) 0.0144(10) 0.0074(9) 0.0358(10)
C7 0.0867(16) 0.0831(16) 0.0590(12) 0.0271(13) 0.0127(11) 0.0454(12)
C8 0.0663(13) 0.0581(12) 0.0506(11) 0.0227(10) 0.0131(9) 0.0236(10)
Cl2 0.0911(4) 0.0514(3) 0.0707(4) 0.0066(3) 0.0057(3) 0.0259(3)
N5 0.0740(12) 0.0536(10) 0.0461(9) 0.0099(9) 0.0093(8) 0.0269(8)
N6 0.0790(12) 0.0537(10) 0.0401(8) 0.0104(9) 0.0088(8) 0.0249(8)
N7 0.0760(11) 0.0497(10) 0.0379(8) 0.0079(8) 0.0112(8) 0.0213(7)
N8 0.0610(10) 0.0546(10) 0.0466(9) 0.0123(8) 0.0115(7) 0.0282(8)
C9 0.0580(12) 0.0459(11) 0.0482(10) 0.0162(9) 0.0093(9) 0.0215(9)
C10 0.0795(14) 0.0535(13) 0.0373(10) 0.0183(11) 0.0123(9) 0.0185(9)
C11 0.0786(14) 0.0534(12) 0.0409(10) 0.0169(11) 0.0182(9) 0.0256(9)
C12 0.0540(11) 0.0488(11) 0.0394(9) 0.0147(9) 0.0086(8) 0.0225(9)
C13 0.0534(12) 0.0540(12) 0.0493(10) 0.0128(10) 0.0069(9) 0.0261(10)
C14 0.0692(14) 0.0642(14) 0.0642(13) 0.0077(11) 0.0132(10) 0.0349(11)
C15 0.1004(19) 0.0848(18) 0.0671(15) 0.0104(14) 0.0291(13) 0.0410(13)
C16 0.0818(16) 0.0572(13) 0.0572(12) 0.0078(11) 0.0125(11) 0.0212(10)

loop_
_atom_site_type_symbol
_atom_site_label
_atom_site_fract_x
_atom_site_fract_y
_atom_site_fract_z
_atom_site_U_iso_or_equiv
_atom_site_thermal_displace_type
_atom_site_calc_flag
_atom_site_refinement_flags
_atom_site_occupancy
Cl Cl1 0.56878(7) 1.01144(5) 0.14461(4) 0.0711(2) Uani . . 1.000
N N1 0.65078(7) 0.81818(4) -0.01826(4) 0.0494(5) Uani . . 1.000
N N2 0.69138(9) 0.70411(6) -0.06328(4) 0.0477(5) Uani . . 1.000
N N3 0.73568(11) 0.52631(8) -0.04789(4) 0.0485(5) Uani . . 1.000
N N4 0.75811(18) 0.46292(14) 0.02371(12) 0.0446(5) Uani . . 1.000
C C1 0.6218(2) 0.86549(17) 0.09480(15) 0.0457(6) Uani . . 1.000
C C2 0.6309(2) 0.80724(18) 0.17388(15) 0.0482(6) Uani . . 1.000
C C3 0.6692(2) 0.69257(17) 0.12939(14) 0.0456(6) Uani . . 1.000
C C4 0.6972(2) 0.64155(16) 0.00695(14) 0.0403(6) Uani . . 1.000
C C5 0.8018(2) 0.35764(18) -0.02463(16) 0.0446(6) Uani . . 1.000
C C6 0.8294(3) 0.29374(19) 0.05683(17) 0.0546(7) Uani . . 1.000
C C7 0.8037(3) 0.3631(2) 0.18693(18) 0.0706(9) Uani . . 1.000
C C8 0.8324(3) 0.29472(19) -0.15401(16) 0.0571(7) Uani . . 1.000
Cl Cl2 0.61890(8) 0.92216(5) 0.55956(5) 0.0741(2) Uani . . 1.000
N N5 0.4684(2) 0.70148(16) 0.37821(14) 0.0577(6) Uani . . 1.000
N N6 0.3743(2) 0.57428(16) 0.32230(13) 0.0577(6) Uani . . 1.000
N N7 0.2290(2) 0.38112(15) 0.32596(13) 0.0557(6) Uani . . 1.000
N N8 0.1391(2) 0.31693(16) 0.38987(13) 0.0527(6) Uani . . 1.000
C C9 0.4960(2) 0.75931(18) 0.49629(16) 0.0499(6) Uani . . 1.000
C C10 0.4326(3) 0.69965(19) 0.57130(16) 0.0572(7) Uani . . 1.000
C C11 0.3386(3) 0.57264(19) 0.51703(16) 0.0560(7) Uani . . 1.000
C C12 0.3135(2) 0.51037(18) 0.38917(15) 0.0461(6) Uani . . 1.000
C C13 0.0646(3) 0.19453(19) 0.33475(16) 0.0514(7) Uani . . 1.000
C C14 -0.0380(3) 0.1305(2) 0.40720(18) 0.0656(8) Uani . . 1.000
C C15 -0.0180(3) 0.2152(2) 0.5419(2) 0.0842(10) Uani . . 1.000
C C16 0.06718(9) 0.10973(7) 0.20380(5) 0.0690(8) Uani . . 1.000
H H2 0.61145 0.84592 0.25415 0.0578 Uiso . . 1.000
H H3 0.67676 0.64881 0.17770 0.0547 Uiso . . 1.000
H H3A 0.74569 0.49409 -0.12405 0.0582 Uiso . . 1.000
H H6A 0.75051 0.20566 0.02287 0.0655 Uiso . . 1.000
H H6B 0.94655 0.28638 0.05598 0.0655 Uiso . . 1.000
H H7A 0.88583 0.44865 0.22347 0.1059 Uiso . . 1.000
H H7B 0.68809 0.37098 0.18942 0.1059 Uiso . . 1.000
H H7C 0.82074 0.31382 0.23104 0.1059 Uiso . . 1.000
H H8A 0.72987 0.27583 -0.20780 0.0858 Uiso . . 1.000
H H8B 0.92751 0.35314 -0.16869 0.0858 Uiso . . 1.000
H H8C 0.85936 0.21485 -0.16845 0.0858 Uiso . . 1.000
H H7 0.23145 0.34080 0.24923 0.0668 Uiso . . 1.000
H H10 0.45400 0.74553 0.65567 0.0687 Uiso . . 1.000
H H11 0.29214 0.52778 0.56265 0.0673 Uiso . . 1.000
H H14A -0.00369 0.05316 0.39609 0.0787 Uiso . . 1.000
H H14B -0.15974 0.10162 0.37404 0.0787 Uiso . . 1.000
H H15A 0.10043 0.23887 0.57731 0.1264 Uiso . . 1.000
H H15B -0.09207 0.16776 0.57958 0.1264 Uiso . . 1.000
H H15C -0.04957 0.29300 0.55442 0.1264 Uiso . . 1.000
H H16A -0.00022 0.13112 0.15265 0.1035 Uiso . . 1.000
H H16B 0.01880 0.01944 0.18790 0.1035 Uiso . . 1.000
H H16C 0.18459 0.12428 0.18693 0.1035 Uiso . . 1.000

loop_
_atom_type_symbol
_atom_type_description
_atom_type_scat_dispersion_real
_atom_type_scat_dispersion_imag
_atom_type_scat_source
C C 0.0033 0.0016 'International Tables Vol C Tables 4.2.6.8 and 6.1.1.4'
H H 0.0000 0.0000 'International Tables Vol C Tables 4.2.6.8 and 6.1.1.4'
N N 0.0061 0.0033 'International Tables Vol C Tables 4.2.6.8 and 6.1.1.4'
Cl Cl 0.1484 0.1585 'International Tables Vol C Tables 4.2.6.8 and 6.1.1.4'

loop_
_geom_angle_atom_site_label_1
_geom_angle_atom_site_label_2
_geom_angle_atom_site_label_3
_geom_angle_site_symmetry_1
_geom_angle_site_symmetry_2
_geom_angle_site_symmetry_3
_geom_angle
_geom_angle_publ_flag
N2 N1 C1 . . . 118.43(10) no
N1 N2 C4 . . . 119.67(8) no
N4 N3 C4 . . . 117.38(10) no
N3 N4 C5 . . . 118.39(13) no
C4 N3 H3A . . . 121.00 no
N4 N3 H3A . . . 121.00 no
N6 N5 C9 . . . 119.09(18) no
N5 N6 C12 . . . 119.53(15) no
N8 N7 C12 . . . 117.28(14) no
N7 N8 C13 . . . 119.01(15) no
N8 N7 H7 . . . 121.00 no
C12 N7 H7 . . . 121.00 no
N1 C1 C2 . . . 124.75(16) no
Cl1 C1 C2 . . . 119.92(13) no
Cl1 C1 N1 . . . 115.33(13) no
C1 C2 C3 . . . 117.28(16) no
C2 C3 C4 . . . 117.42(17) no
N2 C4 N3 . . . 114.99(12) no
N3 C4 C3 . . . 122.59(16) no
N2 C4 C3 . . . 122.41(16) no
C6 C5 C8 . . . 117.44(18) no
N4 C5 C8 . . . 125.76(19) no
N4 C5 C6 . . . 116.78(16) no
C5 C6 C7 . . . 115.54(19) no
C3 C2 H2 . . . 121.00 no
C1 C2 H2 . . . 121.00 no
C4 C3 H3 . . . 121.00 no
C2 C3 H3 . . . 121.00 no
C5 C6 H6A . . . 108.00 no
C7 C6 H6B . . . 108.00 no
C5 C6 H6B . . . 108.00 no
H6A C6 H6B . . . 107.00 no
C7 C6 H6A . . . 108.00 no
H7A C7 H7B . . . 110.00 no
H7A C7 H7C . . . 109.00 no
C6 C7 H7C . . . 109.00 no
H7B C7 H7C . . . 109.00 no
C6 C7 H7B . . . 109.00 no
C6 C7 H7A . . . 109.00 no
H8A C8 H8C . . . 109.00 no
C5 C8 H8A . . . 109.00 no
H8B C8 H8C . . . 109.00 no
H8A C8 H8B . . . 109.00 no
C5 C8 H8C . . . 109.00 no
C5 C8 H8B . . . 109.00 no
Cl2 C9 C10 . . . 119.98(14) no
Cl2 C9 N5 . . . 115.69(16) no
N5 C9 C10 . . . 124.3(2) no
C9 C10 C11 . . . 117.37(17) no
C10 C11 C12 . . . 117.67(19) no
N7 C12 C11 . . . 122.28(19) no
N6 C12 N7 . . . 115.75(15) no
N6 C12 C11 . . . 121.96(19) no
N8 C13 C14 . . . 116.84(17) no
N8 C13 C16 . . . 125.68(18) no
C14 C13 C16 . . . 117.47(17) no
C13 C14 C15 . . . 115.48(19) no
C9 C10 H10 . . . 121.00 no
C11 C10 H10 . . . 121.00 no
C10 C11 H11 . . . 121.00 no
C12 C11 H11 . . . 121.00 no
C13 C14 H14A . . . 108.00 no
C13 C14 H14B . . . 108.00 no
C15 C14 H14A . . . 108.00 no
C15 C14 H14B . . . 108.00 no
H14A C14 H14B . . . 107.00 no
C14 C15 H15A . . . 109.00 no
C14 C15 H15B . . . 109.00 no
C14 C15 H15C . . . 109.00 no
H15A C15 H15B . . . 110.00 no
H15A C15 H15C . . . 109.00 no
H15B C15 H15C . . . 110.00 no
C13 C16 H16A . . . 109.00 no
C13 C16 H16B . . . 109.00 no
C13 C16 H16C . . . 109.00 no
H16A C16 H16B . . . 109.00 no
H16A C16 H16C . . . 109.00 no
H16B C16 H16C . . . 109.00 no

loop_
_geom_bond_atom_site_label_1
_geom_bond_atom_site_label_2
_geom_bond_site_symmetry_1
_geom_bond_site_symmetry_2
_geom_bond_distance
_geom_bond_publ_flag
Cl1 C1 . . 1.734(2) no
Cl2 C9 . . 1.733(2) no
N1 N2 . . 1.3504(9) no
N1 C1 . . 1.3075(17) no
N2 C4 . . 1.3345(19) no
N3 N4 . . 1.3843(18) no
N3 C4 . . 1.360(2) no
N4 C5 . . 1.276(3) no
N3 H3A . . 0.8600 no
N5 C9 . . 1.297(2) no
N5 N6 . . 1.350(3) no
N6 C12 . . 1.333(3) no
N7 N8 . . 1.381(2) no
N7 C12 . . 1.357(3) no
N8 C13 . . 1.272(3) no
N7 H7 . . 0.8600 no
C1 C2 . . 1.392(3) no
C2 C3 . . 1.347(3) no
C3 C4 . . 1.408(2) no
C5 C8 . . 1.498(3) no
C5 C6 . . 1.501(3) no
C6 C7 . . 1.503(3) no
C2 H2 . . 0.9300 no
C3 H3 . . 0.9300 no
C6 H6B . . 0.9700 no
C6 H6A . . 0.9700 no
C7 H7A . . 0.9600 no
C7 H7C . . 0.9600 no
C7 H7B . . 0.9600 no
C8 H8A . . 0.9600 no
C8 H8C . . 0.9600 no
C8 H8B . . 0.9600 no
C9 C10 . . 1.388(3) no
C10 C11 . . 1.348(3) no
C11 C12 . . 1.405(2) no
C13 C16 . . 1.4981(19) no
C13 C14 . . 1.505(3) no
C14 C15 . . 1.508(3) no
C10 H10 . . 0.9300 no
C11 H11 . . 0.9300 no
C14 H14A . . 0.9700 no
C14 H14B . . 0.9700 no
C15 H15A . . 0.9600 no
C15 H15B . . 0.9600 no
C15 H15C . . 0.9600 no
C16 H16A . . 0.9600 no
C16 H16B . . 0.9600 no
C16 H16C . . 0.9600 no

loop_
_geom_hbond_atom_site_label_D
_geom_hbond_atom_site_label_H
_geom_hbond_atom_site_label_A
_geom_hbond_site_symmetry_A
_geom_hbond_distance_DH
_geom_hbond_distance_HA
_geom_hbond_distance_DA
_geom_hbond_angle_DHA
_geom_hbond_publ_flag
N3 H3A N6 2_665 0.86 2.30 3.0674(15) 148 yes
N7 H7 N2 2_665 0.86 2.24 3.0689(15) 161 yes

loop_
_geom_torsion_atom_site_label_1
_geom_torsion_atom_site_label_2
_geom_torsion_atom_site_label_3
_geom_torsion_atom_site_label_4
_geom_torsion_site_symmetry_1
_geom_torsion_site_symmetry_2
_geom_torsion_site_symmetry_3
_geom_torsion_site_symmetry_4
_geom_torsion
_geom_torsion_publ_flag
C1 N1 N2 C4 . . . . 1.45(15) no
N2 N1 C1 Cl1 . . . . -179.47(8) no
N2 N1 C1 C2 . . . . 0.5(2) no
N1 N2 C4 N3 . . . . 178.67(10) no
N1 N2 C4 C3 . . . . -2.6(2) no
C4 N3 N4 C5 . . . . -176.95(15) no
N4 N3 C4 N2 . . . . 174.58(12) no
N4 N3 C4 C3 . . . . -4.1(2) no
N3 N4 C5 C6 . . . . 178.44(15) no
N3 N4 C5 C8 . . . . 0.2(3) no
C9 N5 N6 C12 . . . . -0.8(3) no
N6 N5 C9 Cl2 . . . . 179.70(14) no
N6 N5 C9 C10 . . . . -1.0(3) no
N5 N6 C12 N7 . . . . -176.31(16) no
N5 N6 C12 C11 . . . . 2.5(3) no
C12 N7 N8 C13 . . . . -176.99(19) no
N8 N7 C12 N6 . . . . -169.24(16) no
N8 N7 C12 C11 . . . . 12.0(3) no
N7 N8 C13 C16 . . . . 1.2(3) no
N7 N8 C13 C14 . . . . -177.43(18) no
N1 C1 C2 C3 . . . . -1.3(3) no
Cl1 C1 C2 C3 . . . . 178.68(14) no
C1 C2 C3 C4 . . . . 0.2(3) no
C2 C3 C4 N2 . . . . 1.8(3) no
C2 C3 C4 N3 . . . . -179.62(16) no
N4 C5 C6 C7 . . . . -0.6(3) no
C8 C5 C6 C7 . . . . 177.78(19) no
Cl2 C9 C10 C11 . . . . -179.66(18) no
N5 C9 C10 C11 . . . . 1.1(3) no
C9 C10 C11 C12 . . . . 0.6(3) no
C10 C11 C12 N6 . . . . -2.3(3) no
C10 C11 C12 N7 . . . . 176.4(2) no
N8 C13 C14 C15 . . . . -8.9(3) no
C16 C13 C14 C15 . . . . 172.35(18) no
